data_2229786
loop_
_publ_author_name
'Schr\"oder, Bernd'
'Gomes, Ligia R.'
'Santos, Lu\'is M. N. B. F.'
'Brand\~ao, Paula'
'Low, John Nicolson'

_publ_section_title
;
 A second monoclinic polymorph of
 <i>N</i>-(diethylaminothiocarbonyl)-<i>N</i>'-phenylbenzamidine
;
_journal_coeditor_code OM2413
_journal_issue 4
_journal_name_full 'Acta Crystallographica Section E'
_journal_page_first o962
_journal_page_last o963
_journal_paper_doi 10.1107/S1600536811010464
_journal_volume 67
_journal_year 2011
_chemical_formula_iupac 'C18 H21 N3 S'
_chemical_formula_moiety 'C18 H21 N3 S'
_chemical_formula_sum 'C18 H21 N3 S'
_chemical_formula_weight 311.44
_chemical_name_common
;
<i>N</i>-(diethylaminothiocarbonyl)-<i>N</i>'-phenylbenzamidine
;
_chemical_name_systematic
;
3,3-diethyl-1-[phenyl(phenylamino)methylidene]thiourea
;
_space_group_IT_number 14
_symmetry_cell_setting monoclinic
_symmetry_space_group_name_Hall '-P 2ybc'
_symmetry_space_group_name_H-M 'P 1 21/c 1'
_atom_sites_solution_hydrogens geom
_atom_sites_solution_primary direct
_atom_sites_solution_secondary difmap
_audit_creation_method SHELXL-97
_cell_angle_alpha 90.00
_cell_angle_beta 128.584(2)
_cell_angle_gamma 90.00
_cell_formula_units_Z 20
_cell_length_a 21.2894(8)
_cell_length_b 18.8015(7)
_cell_length_c 27.1792(10)
_cell_measurement_reflns_used 558
_cell_measurement_temperature 150(2)
_cell_measurement_theta_max 26.32
_cell_measurement_theta_min 3.52
_cell_volume 8504.1(6)
_computing_cell_refinement 'APEX2 and SAINT (Bruker, 2004)'
_computing_data_collection 'APEX2 and SMART (Bruker, 2004)'
_computing_data_reduction 'SAINT (Bruker, 2004)'
_computing_molecular_graphics 'PLATON (Spek, 2009)'
_computing_publication_material 'SHELXL97 (Sheldrick 2008)'
_computing_structure_refinement
;
SHELXL97 (Sheldrick, 2008) and  OSCAIL (McArdle <i>et al.</i>,
2004)
;
_computing_structure_solution 'SHELXS97 (Sheldrick, 2008)'
_diffrn_ambient_temperature 150(2)
_diffrn_detector_area_resol_mean 8.33
_diffrn_measured_fraction_theta_full 0.998
_diffrn_measured_fraction_theta_max 0.998
_diffrn_measurement_device_type 'Bruker SMART APEX'
_diffrn_measurement_method \w
_diffrn_radiation_monochromator graphite
_diffrn_radiation_source 'fine-focus sealed tube'
_diffrn_radiation_type MoK\a
_diffrn_radiation_wavelength 0.71073
_diffrn_reflns_av_R_equivalents 0.0532
_diffrn_reflns_av_sigmaI/netI 0.0716
_diffrn_reflns_limit_h_max 26
_diffrn_reflns_limit_h_min -26
_diffrn_reflns_limit_k_max 23
_diffrn_reflns_limit_k_min -19
_diffrn_reflns_limit_l_max 34
_diffrn_reflns_limit_l_min -33
_diffrn_reflns_number 54002
_diffrn_reflns_theta_full 26.40
_diffrn_reflns_theta_max 26.40
_diffrn_reflns_theta_min 1.22
_exptl_absorpt_coefficient_mu 0.191
_exptl_absorpt_correction_T_max 0.9943
_exptl_absorpt_correction_T_min 0.9629
_exptl_absorpt_correction_type multi-scan
_exptl_absorpt_process_details '(SADABS; Bruker, 2004)'
_exptl_crystal_colour yellow
_exptl_crystal_density_diffrn 1.216
_exptl_crystal_density_method 'not measured'
_exptl_crystal_description plate
_exptl_crystal_F_000 3320
_exptl_crystal_size_max 0.20
_exptl_crystal_size_mid 0.06
_exptl_crystal_size_min 0.03
_refine_diff_density_max 0.343
_refine_diff_density_min -0.285
_refine_ls_extinction_method none
_refine_ls_goodness_of_fit_ref 1.011
_refine_ls_hydrogen_treatment constr
_refine_ls_matrix_type full
_refine_ls_number_parameters 1001
_refine_ls_number_reflns 17398
_refine_ls_number_restraints 0
_refine_ls_restrained_S_all 1.011
_refine_ls_R_factor_all 0.1157
_refine_ls_R_factor_gt 0.0557
_refine_ls_shift/su_max 0.002
_refine_ls_shift/su_mean 0.000
_refine_ls_structure_factor_coef Fsqd
_refine_ls_weighting_details 'calc w=1/[\s^2^(Fo^2^)+(0.0532P)^2^+1.4021P] where P=(Fo^2^+2Fc^2^)/3'
_refine_ls_weighting_scheme calc
_refine_ls_wR_factor_gt 0.1162
_refine_ls_wR_factor_ref 0.1420
_reflns_number_gt 9835
_reflns_number_total 17402
_reflns_threshold_expression I>2sigma(I)
_cod_data_source_file om2413.cif
_cod_data_source_block I
_cod_original_cell_volume 8504.1(5)
_cod_original_sg_symbol_H-M 'P 21/c'
_cod_database_code 2229786
_cod_database_fobs_code 2229786

loop_
_symmetry_equiv_pos_as_xyz
'x, y, z'
'-x, y+1/2, -z+1/2'
'-x, -y, -z'
'x, -y-1/2, z-1/2'

loop_
_atom_site_type_symbol
_atom_site_label
_atom_site_fract_x
_atom_site_fract_y
_atom_site_fract_z
_atom_site_U_iso_or_equiv
_atom_site_adp_type
_atom_site_calc_flag
_atom_site_refinement_flags
_atom_site_occupancy
_atom_site_disorder_assembly
_atom_site_disorder_group
S S14 -0.23152(4) 0.22025(3) 0.17728(3) 0.02237(16) Uani d . 1 . .
N N11 0.02123(12) 0.17913(10) 0.34861(10) 0.0198(5) Uani d . 1 . .
H H11 0.0596 0.2088 0.3727 0.024 Uiso d R 1 . .
N N13 -0.09015(12) 0.15087(10) 0.24855(10) 0.0205(5) Uani d . 1 . .
N N15 -0.16587(12) 0.13186(10) 0.14303(10) 0.0219(5) Uani d . 1 . .
C C12 -0.04052(15) 0.19866(12) 0.28844(12) 0.0175(6) Uani d . 1 . .
C C14 -0.15869(15) 0.16731(11) 0.18921(12) 0.0180(6) Uani d . 1 . .
C C16 -0.23483(16) 0.14413(14) 0.07668(13) 0.0280(6) Uani d . 1 . .
H H16A -0.2836 0.1520 0.0730 0.034 Uiso calc R 1 . .
H H16B -0.2438 0.1013 0.0519 0.034 Uiso calc R 1 . .
C C17 -0.22199(17) 0.20757(15) 0.04975(14) 0.0364(7) Uani d . 1 . .
H H17A -0.2682 0.2128 0.0051 0.055 Uiso calc R 1 . .
H H17B -0.1731 0.2005 0.0541 0.055 Uiso calc R 1 . .
H H17C -0.2163 0.2506 0.0726 0.055 Uiso calc R 1 . .
C C111 0.03899(16) 0.10834(12) 0.37206(12) 0.0200(6) Uani d . 1 . .
C C112 0.11730(16) 0.08396(13) 0.40673(13) 0.0268(6) Uani d . 1 . .
H H112 0.1582 0.1147 0.4148 0.032 Uiso calc R 1 . .
C C113 0.13615(17) 0.01545(13) 0.42952(13) 0.0327(7) Uani d . 1 . .
H H113 0.1900 -0.0008 0.4530 0.039 Uiso calc R 1 . .
C C114 0.07749(18) -0.03008(13) 0.41861(14) 0.0322(7) Uani d . 1 . .
H H114 0.0906 -0.0774 0.4342 0.039 Uiso calc R 1 . .
C C115 -0.00069(18) -0.00528(13) 0.38444(13) 0.0303(7) Uani d . 1 . .
H H115 -0.0413 -0.0359 0.3769 0.036 Uiso calc R 1 . .
C C116 -0.02042(16) 0.06343(12) 0.36115(12) 0.0229(6) Uani d . 1 . .
H H116 -0.0742 0.0798 0.3378 0.028 Uiso calc R 1 . .
C C121 -0.03988(15) 0.27481(12) 0.27319(12) 0.0195(6) Uani d . 1 . .
C C122 -0.04437(16) 0.29136(13) 0.22116(13) 0.0263(6) Uani d . 1 . .
H H122 -0.0503 0.2544 0.1947 0.032 Uiso calc R 1 . .
C C123 -0.04029(16) 0.36125(13) 0.20777(13) 0.0316(7) Uani d . 1 . .
H H123 -0.0427 0.3721 0.1725 0.038 Uiso calc R 1 . .
C C124 -0.03274(16) 0.41535(14) 0.24531(14) 0.0332(7) Uani d . 1 . .
H H124 -0.0301 0.4634 0.2358 0.040 Uiso calc R 1 . .
C C125 -0.02897(16) 0.39982(13) 0.29668(13) 0.0287(7) Uani d . 1 . .
H H125 -0.0242 0.4372 0.3223 0.034 Uiso calc R 1 . .
C C126 -0.03208(15) 0.32944(12) 0.31115(13) 0.0231(6) Uani d . 1 . .
H H126 -0.0289 0.3188 0.3468 0.028 Uiso calc R 1 . .
C C151 -0.10461(15) 0.07888(13) 0.15722(13) 0.0291(7) Uani d . 1 . .
H H15A -0.1290 0.0474 0.1202 0.035 Uiso calc R 1 . .
H H15B -0.0904 0.0490 0.1929 0.035 Uiso calc R 1 . .
C C152 -0.02819(16) 0.11010(14) 0.17348(14) 0.0363(7) Uani d . 1 . .
H H15C 0.0054 0.0718 0.1767 0.054 Uiso calc R 1 . .
H H15D 0.0012 0.1352 0.2138 0.054 Uiso calc R 1 . .
H H15E -0.0417 0.1435 0.1405 0.054 Uiso calc R 1 . .
S S24 0.17634(4) 0.27346(3) 0.47670(3) 0.02079(16) Uani d . 1 . .
N N21 0.42915(12) 0.30005(10) 0.64607(10) 0.0211(5) Uani d . 1 . .
H H21 0.4629 0.2678 0.6713 0.025 Uiso d R 1 . .
N N23 0.32595(12) 0.32552(10) 0.54203(10) 0.0197(5) Uani d . 1 . .
N N25 0.25155(12) 0.32914(10) 0.43525(10) 0.0198(5) Uani d . 1 . .
C C22 0.36825(15) 0.27907(12) 0.58633(13) 0.0194(6) Uani d . 1 . .
C C24 0.25506(15) 0.30905(11) 0.48411(12) 0.0168(5) Uani d . 1 . .
C C26 0.17791(15) 0.32437(13) 0.37021(12) 0.0261(6) Uani d . 1 . .
H H26A 0.1759 0.3646 0.3458 0.031 Uiso calc R 1 . .
H H26B 0.1309 0.3282 0.3694 0.031 Uiso calc R 1 . .
C C27 0.17323(16) 0.25506(14) 0.33968(13) 0.0359(7) Uani d . 1 . .
H H27A 0.1251 0.2551 0.2954 0.054 Uiso calc R 1 . .
H H27B 0.1705 0.2152 0.3616 0.054 Uiso calc R 1 . .
H H27C 0.2211 0.2500 0.3423 0.054 Uiso calc R 1 . .
C C211 0.44753(15) 0.37149(12) 0.66763(12) 0.0201(6) Uani d . 1 . .
C C212 0.52721(16) 0.39308(13) 0.70694(13) 0.0279(7) Uani d . 1 . .
H H212 0.5683 0.3609 0.7175 0.033 Uiso calc R 1 . .
C C213 0.54674(18) 0.46140(14) 0.73072(14) 0.0359(7) Uani d . 1 . .
H H213 0.6014 0.4760 0.7575 0.043 Uiso calc R 1 . .
C C214 0.48745(19) 0.50886(13) 0.71601(14) 0.0326(7) Uani d . 1 . .
H H214 0.5011 0.5558 0.7325 0.039 Uiso calc R 1 . .
C C215 0.40839(18) 0.48707(13) 0.67718(13) 0.0301(7) Uani d . 1 . .
H H215 0.3676 0.5194 0.6671 0.036 Uiso calc R 1 . .
C C216 0.38750(16) 0.41883(12) 0.65263(12) 0.0244(6) Uani d . 1 . .
H H216 0.3328 0.4044 0.6258 0.029 Uiso calc R 1 . .
C C221 0.35905(15) 0.20031(12) 0.57676(13) 0.0233(6) Uani d . 1 . .
C C222 0.35586(16) 0.16999(14) 0.52872(13) 0.0319(7) Uani d . 1 . .
H H222 0.3583 0.1993 0.5015 0.038 Uiso calc R 1 . .
C C223 0.34902(18) 0.09671(16) 0.52042(15) 0.0460(9) Uani d . 1 . .
H H223 0.3475 0.0758 0.4879 0.055 Uiso calc R 1 . .
C C224 0.34440(18) 0.05451(15) 0.55948(16) 0.0494(10) Uani d . 1 . .
H H224 0.3391 0.0045 0.5534 0.059 Uiso calc R 1 . .
C C225 0.34739(17) 0.08392(14) 0.60681(15) 0.0422(8) Uani d . 1 . .
H H225 0.3439 0.0542 0.6333 0.051 Uiso calc R 1 . .
C C226 0.35553(16) 0.15713(13) 0.61652(14) 0.0303(7) Uani d . 1 . .
H H226 0.3587 0.1774 0.6500 0.036 Uiso calc R 1 . .
C C251 0.32204(16) 0.35829(13) 0.44386(13) 0.0283(6) Uani d . 1 . .
H H25A 0.3182 0.3467 0.4065 0.034 Uiso calc R 1 . .
H H25B 0.3714 0.3357 0.4810 0.034 Uiso calc R 1 . .
C C252 0.32810(19) 0.43781(14) 0.45297(16) 0.0462(9) Uani d . 1 . .
H H25C 0.3723 0.4560 0.4544 0.069 Uiso calc R 1 . .
H H25D 0.3383 0.4491 0.4926 0.069 Uiso calc R 1 . .
H H25E 0.2776 0.4600 0.4179 0.069 Uiso calc R 1 . .
S S34 0.57027(4) 0.20604(3) 0.77842(3) 0.02182(16) Uani d . 1 . .
N N31 0.82249(12) 0.16993(9) 0.94887(10) 0.0199(5) Uani d . 1 . .
H H31 0.8584 0.2014 0.9731 0.024 Uiso d R 1 . .
N N33 0.71349(12) 0.13984(9) 0.84771(10) 0.0187(5) Uani d . 1 . .
N N35 0.63691(12) 0.12304(10) 0.74181(10) 0.0190(5) Uani d . 1 . .
C C32 0.76082(15) 0.18831(12) 0.88835(12) 0.0175(6) Uani d . 1 . .
C C34 0.64369(15) 0.15580(11) 0.78852(12) 0.0164(5) Uani d . 1 . .
C C36 0.56655(15) 0.13427(13) 0.67604(12) 0.0240(6) Uani d . 1 . .
H H36A 0.5184 0.1409 0.6735 0.029 Uiso calc R 1 . .
H H36B 0.5578 0.0915 0.6512 0.029 Uiso calc R 1 . .
C C37 0.57675(16) 0.19867(14) 0.64800(13) 0.0319(7) Uani d . 1 . .
H H37A 0.5291 0.2040 0.6039 0.048 Uiso calc R 1 . .
H H37B 0.6243 0.1923 0.6504 0.048 Uiso calc R 1 . .
H H37C 0.5835 0.2413 0.6716 0.048 Uiso calc R 1 . .
C C311 0.84020(15) 0.10053(12) 0.97507(12) 0.0186(6) Uani d . 1 . .
C C312 0.91956(16) 0.07851(13) 1.01483(13) 0.0274(6) Uani d . 1 . .
H H312 0.9607 0.1091 1.0233 0.033 Uiso calc R 1 . .
C C313 0.93886(17) 0.01171(13) 1.04232(13) 0.0331(7) Uani d . 1 . .
H H313 0.9934 -0.0032 1.0696 0.040 Uiso calc R 1 . .
C C314 0.87961(18) -0.03343(13) 1.03053(13) 0.0314(7) Uani d . 1 . .
H H314 0.8930 -0.0792 1.0493 0.038 Uiso calc R 1 . .
C C315 0.80036(17) -0.01083(13) 0.99084(13) 0.0268(6) Uani d . 1 . .
H H315 0.7592 -0.0416 0.9823 0.032 Uiso calc R 1 . .
C C316 0.78034(16) 0.05582(12) 0.96349(12) 0.0228(6) Uani d . 1 . .
H H316 0.7259 0.0710 0.9369 0.027 Uiso calc R 1 . .
C C321 0.75888(14) 0.26532(12) 0.87418(12) 0.0184(6) Uani d . 1 . .
C C322 0.75293(15) 0.28526(12) 0.82203(13) 0.0247(6) Uani d . 1 . .
H H322 0.7472 0.2499 0.7945 0.030 Uiso calc R 1 . .
C C323 0.75536(16) 0.35619(13) 0.81015(14) 0.0317(7) Uani d . 1 . .
H H323 0.7519 0.3695 0.7748 0.038 Uiso calc R 1 . .
C C324 0.76285(17) 0.40776(13) 0.84963(14) 0.0331(7) Uani d . 1 . .
H H324 0.7644 0.4565 0.8413 0.040 Uiso calc R 1 . .
C C325 0.76810(16) 0.38887(13) 0.90082(14) 0.0298(7) Uani d . 1 . .
H H325 0.7727 0.4247 0.9275 0.036 Uiso calc R 1 . .
C C326 0.76675(15) 0.31776(12) 0.91388(13) 0.0232(6) Uani d . 1 . .
H H326 0.7712 0.3049 0.9497 0.028 Uiso calc R 1 . .
C C351 0.70025(15) 0.07513(12) 0.75451(13) 0.0235(6) Uani d . 1 . .
H H35A 0.6769 0.0444 0.7172 0.028 Uiso calc R 1 . .
H H35B 0.7173 0.0438 0.7902 0.028 Uiso calc R 1 . .
C C352 0.77462(16) 0.11171(13) 0.76987(14) 0.0303(7) Uani d . 1 . .
H H35C 0.8092 0.0763 0.7709 0.045 Uiso calc R 1 . .
H H35D 0.8043 0.1349 0.8110 0.045 Uiso calc R 1 . .
H H35E 0.7582 0.1474 0.7376 0.045 Uiso calc R 1 . .
S S44 0.97103(4) 0.27165(3) 1.07600(3) 0.02064(16) Uani d . 1 . .
N N41 1.22665(12) 0.30294(10) 1.24426(10) 0.0205(5) Uani d . 1 . .
H H41 1.2641 0.2729 1.2689 0.025 Uiso d R 1 . .
N N43 1.11834(13) 0.32832(10) 1.14204(10) 0.0199(5) Uani d . 1 . .
N N45 1.04558(12) 0.33060(10) 1.03541(10) 0.0213(5) Uani d . 1 . .
C C42 1.16571(15) 0.28189(12) 1.18444(12) 0.0186(6) Uani d . 1 . .
C C44 1.04862(15) 0.31032(11) 1.08374(12) 0.0179(5) Uani d . 1 . .
C C46 0.97333(16) 0.32224(14) 0.97023(13) 0.0310(7) Uani d . 1 . .
H H46A 0.9704 0.3615 0.9446 0.037 Uiso calc R 1 . .
H H46B 0.9254 0.3252 0.9683 0.037 Uiso calc R 1 . .
C C47 0.97268(17) 0.25186(16) 0.94288(14) 0.0434(8) Uani d . 1 . .
H H47A 0.9247 0.2491 0.8986 0.065 Uiso calc R 1 . .
H H47B 0.9720 0.2128 0.9664 0.065 Uiso calc R 1 . .
H H47C 1.0209 0.2481 0.9459 0.065 Uiso calc R 1 . .
C C411 1.24352(15) 0.37451(12) 1.26575(12) 0.0197(6) Uani d . 1 . .
C C412 1.32171(16) 0.39872(13) 1.30205(13) 0.0280(7) Uani d . 1 . .
H H412 1.3634 0.3677 1.3119 0.034 Uiso calc R 1 . .
C C413 1.33974(18) 0.46792(13) 1.32419(14) 0.0344(7) Uani d . 1 . .
H H413 1.3937 0.4843 1.3492 0.041 Uiso calc R 1 . .
C C414 1.27925(19) 0.51327(13) 1.30987(14) 0.0352(7) Uani d . 1 . .
H H414 1.2915 0.5610 1.3244 0.042 Uiso calc R 1 . .
C C415 1.20113(18) 0.48899(13) 1.27444(13) 0.0297(7) Uani d . 1 . .
H H415 1.1598 0.5199 1.2653 0.036 Uiso calc R 1 . .
C C416 1.18272(16) 0.41976(13) 1.25222(12) 0.0244(6) Uani d . 1 . .
H H416 1.1289 0.4032 1.2279 0.029 Uiso calc R 1 . .
C C421 1.16223(15) 0.20419(12) 1.17216(12) 0.0202(6) Uani d . 1 . .
C C422 1.15931(16) 0.18123(14) 1.12229(13) 0.0304(7) Uani d . 1 . .
H H422 1.1595 0.2151 1.0964 0.036 Uiso calc R 1 . .
C C423 1.15607(17) 0.10929(15) 1.10993(14) 0.0390(8) Uani d . 1 . .
H H423 1.1547 0.0938 1.0760 0.047 Uiso calc R 1 . .
C C424 1.15479(16) 0.06015(14) 1.14698(15) 0.0376(8) Uani d . 1 . .
H H424 1.1519 0.0108 1.1382 0.045 Uiso calc R 1 . .
C C425 1.15765(16) 0.08220(13) 1.19641(14) 0.0322(7) Uani d . 1 . .
H H425 1.1569 0.0481 1.2218 0.039 Uiso calc R 1 . .
C C426 1.16169(15) 0.15433(12) 1.20946(13) 0.0239(6) Uani d . 1 . .
H H426 1.1641 0.1694 1.2440 0.029 Uiso calc R 1 . .
C C451 1.11588(15) 0.36182(13) 1.04462(13) 0.0272(6) Uani d . 1 . .
H H45A 1.1124 0.3516 1.0072 0.033 Uiso calc R 1 . .
H H45B 1.1655 0.3393 1.0816 0.033 Uiso calc R 1 . .
C C452 1.12087(19) 0.44068(14) 1.05463(15) 0.0457(9) Uani d . 1 . .
H H45C 1.1645 0.4601 1.0559 0.069 Uiso calc R 1 . .
H H45D 1.1314 0.4508 1.0946 0.069 Uiso calc R 1 . .
H H45E 1.0699 0.4627 1.0200 0.069 Uiso calc R 1 . .
S S54 1.37598(4) 0.21402(3) 1.37768(3) 0.02200(16) Uani d . 1 . .
N N51 1.62793(12) 0.18011(10) 1.54716(10) 0.0209(5) Uani d . 1 . .
H H51 1.6617 0.2131 1.5711 0.025 Uiso d R 1 . .
N N53 1.52037(12) 0.14940(10) 1.44597(10) 0.0189(5) Uani d . 1 . .
N N55 1.44223(12) 0.13268(10) 1.34005(10) 0.0211(5) Uani d . 1 . .
C C52 1.56515(15) 0.19807(12) 1.48708(12) 0.0182(6) Uani d . 1 . .
C C54 1.45012(15) 0.16539(11) 1.38743(12) 0.0183(6) Uani d . 1 . .
C C56 1.37164(16) 0.14475(13) 1.27431(12) 0.0270(6) Uani d . 1 . .
H H56A 1.3234 0.1494 1.2718 0.032 Uiso calc R 1 . .
H H56B 1.3638 0.1031 1.2487 0.032 Uiso calc R 1 . .
C C57 1.38034(17) 0.21090(14) 1.24744(13) 0.0334(7) Uani d . 1 . .
H H57A 1.3326 0.2166 1.2034 0.050 Uiso calc R 1 . .
H H57B 1.4281 0.2065 1.2499 0.050 Uiso calc R 1 . .
H H57C 1.3860 0.2525 1.2717 0.050 Uiso calc R 1 . .
C C511 1.64861(16) 0.11016(12) 1.57227(12) 0.0205(6) Uani d . 1 . .
C C512 1.72888(16) 0.09059(13) 1.61213(13) 0.0276(7) Uani d . 1 . .
H H512 1.7688 0.1234 1.6211 0.033 Uiso calc R 1 . .
C C513 1.75108(18) 0.02355(14) 1.63886(14) 0.0334(7) Uani d . 1 . .
H H513 1.8062 0.0104 1.6660 0.040 Uiso calc R 1 . .
C C514 1.69336(18) -0.02463(13) 1.62629(13) 0.0319(7) Uani d . 1 . .
H H514 1.7086 -0.0708 1.6444 0.038 Uiso calc R 1 . .
C C515 1.61325(18) -0.00462(13) 1.58699(13) 0.0290(7) Uani d . 1 . .
H H515 1.5734 -0.0372 1.5784 0.035 Uiso calc R 1 . .
C C516 1.59073(16) 0.06252(12) 1.56013(12) 0.0232(6) Uani d . 1 . .
H H516 1.5357 0.0759 1.5334 0.028 Uiso calc R 1 . .
C C521 1.55848(15) 0.27605(12) 1.47388(13) 0.0239(6) Uani d . 1 . .
C C522 1.55626(16) 0.29979(13) 1.42436(13) 0.0319(7) Uani d . 1 . .
H H522 1.5583 0.2667 1.3990 0.038 Uiso calc R 1 . .
C C523 1.55099(18) 0.37207(15) 1.41215(15) 0.0465(9) Uani d . 1 . .
H H523 1.5503 0.3887 1.3788 0.056 Uiso calc R 1 . .
C C524 1.54682(19) 0.41941(15) 1.44827(17) 0.0539(10) Uani d . 1 . .
H H524 1.5427 0.4689 1.4395 0.065 Uiso calc R 1 . .
C C525 1.54845(18) 0.39633(14) 1.49707(17) 0.0474(9) Uani d . 1 . .
H H525 1.5455 0.4298 1.5218 0.057 Uiso calc R 1 . .
C C526 1.55436(16) 0.32412(13) 1.51028(14) 0.0320(7) Uani d . 1 . .
H H526 1.5556 0.3080 1.5440 0.038 Uiso calc R 1 . .
C C551 1.50538(15) 0.08427(13) 1.35181(13) 0.0286(7) Uani d . 1 . .
H H55A 1.4815 0.0534 1.3145 0.034 Uiso calc R 1 . .
H H55B 1.5238 0.0532 1.3879 0.034 Uiso calc R 1 . .
C C552 1.57743(17) 0.12203(14) 1.36545(15) 0.0399(8) Uani d . 1 . .
H H55C 1.6128 0.0872 1.3669 0.060 Uiso calc R 1 . .
H H55D 1.6068 0.1465 1.4061 0.060 Uiso calc R 1 . .
H H55E 1.5594 0.1569 1.3322 0.060 Uiso calc R 1 . .

loop_
_atom_site_aniso_label
_atom_site_aniso_U_11
_atom_site_aniso_U_22
_atom_site_aniso_U_33
_atom_site_aniso_U_12
_atom_site_aniso_U_13
_atom_site_aniso_U_23
S14 0.0212(4) 0.0243(3) 0.0205(4) 0.0059(3) 0.0124(4) 0.0011(3)
N11 0.0176(12) 0.0184(10) 0.0149(13) -0.0041(9) 0.0059(11) -0.0017(9)
N13 0.0183(12) 0.0188(10) 0.0169(13) 0.0023(9) 0.0074(11) 0.0007(10)
N15 0.0171(12) 0.0265(11) 0.0166(13) 0.0003(9) 0.0077(11) -0.0046(10)
C12 0.0159(14) 0.0202(12) 0.0177(16) 0.0007(11) 0.0111(14) -0.0005(11)
C14 0.0177(14) 0.0168(12) 0.0181(15) -0.0026(10) 0.0105(13) -0.0008(11)
C16 0.0211(16) 0.0409(15) 0.0165(16) 0.0009(13) 0.0091(14) -0.0053(13)
C17 0.0312(18) 0.0553(19) 0.0253(19) 0.0032(14) 0.0189(17) 0.0048(15)
C111 0.0236(15) 0.0195(12) 0.0125(15) 0.0005(11) 0.0091(14) 0.0002(11)
C112 0.0229(16) 0.0241(13) 0.0268(18) -0.0010(12) 0.0122(15) 0.0007(12)
C113 0.0288(18) 0.0296(15) 0.0274(18) 0.0057(13) 0.0116(16) 0.0040(13)
C114 0.044(2) 0.0189(13) 0.0251(18) -0.0015(13) 0.0176(17) -0.0014(12)
C115 0.0396(19) 0.0246(14) 0.0238(18) -0.0133(13) 0.0183(16) -0.0056(13)
C116 0.0217(15) 0.0268(13) 0.0143(16) -0.0032(12) 0.0083(14) -0.0015(12)
C121 0.0133(14) 0.0208(12) 0.0199(16) -0.0001(11) 0.0082(14) 0.0024(11)
C122 0.0253(16) 0.0290(14) 0.0227(17) -0.0033(12) 0.0140(15) 0.0007(12)
C123 0.0320(18) 0.0342(15) 0.0237(18) -0.0069(13) 0.0149(16) 0.0052(13)
C124 0.0271(17) 0.0225(14) 0.038(2) -0.0017(12) 0.0145(17) 0.0085(14)
C125 0.0220(16) 0.0214(13) 0.0303(18) -0.0014(12) 0.0102(15) -0.0041(13)
C126 0.0215(16) 0.0225(13) 0.0215(17) 0.0002(11) 0.0115(15) -0.0002(12)
C151 0.0262(16) 0.0313(14) 0.0275(18) 0.0025(12) 0.0156(15) -0.0061(13)
C152 0.0322(18) 0.0380(16) 0.045(2) 0.0072(14) 0.0268(18) 0.0022(15)
S24 0.0193(4) 0.0225(3) 0.0207(4) -0.0038(3) 0.0126(4) -0.0009(3)
N21 0.0218(13) 0.0174(10) 0.0156(13) 0.0047(9) 0.0074(12) 0.0001(9)
N23 0.0168(12) 0.0231(11) 0.0139(13) -0.0022(9) 0.0070(11) 0.0000(10)
N25 0.0173(12) 0.0248(11) 0.0146(13) -0.0035(9) 0.0087(11) -0.0005(9)
C22 0.0193(15) 0.0225(13) 0.0189(16) 0.0004(11) 0.0132(14) -0.0009(12)
C24 0.0166(14) 0.0119(11) 0.0188(15) 0.0024(10) 0.0095(13) 0.0016(11)
C26 0.0193(15) 0.0385(15) 0.0154(16) -0.0025(12) 0.0083(14) 0.0021(13)
C27 0.0231(17) 0.0593(19) 0.0276(19) -0.0092(14) 0.0169(16) -0.0143(15)
C211 0.0233(15) 0.0198(12) 0.0157(15) 0.0010(11) 0.0115(14) 0.0003(11)
C212 0.0199(16) 0.0263(14) 0.0270(18) 0.0044(12) 0.0095(15) 0.0010(13)
C213 0.0301(18) 0.0314(15) 0.035(2) -0.0094(14) 0.0146(17) -0.0055(14)
C214 0.047(2) 0.0205(13) 0.0246(18) 0.0003(14) 0.0193(17) 0.0002(13)
C215 0.0395(19) 0.0251(14) 0.0212(17) 0.0133(13) 0.0167(16) 0.0046(13)
C216 0.0236(16) 0.0247(13) 0.0185(16) 0.0046(12) 0.0101(14) 0.0011(12)
C221 0.0149(15) 0.0226(13) 0.0198(16) 0.0048(11) 0.0046(14) -0.0006(12)
C222 0.0252(17) 0.0319(15) 0.0248(18) 0.0078(13) 0.0088(15) -0.0050(13)
C223 0.0336(19) 0.0400(18) 0.034(2) 0.0128(15) 0.0062(18) -0.0141(16)
C224 0.032(2) 0.0232(15) 0.046(2) 0.0049(14) 0.0011(19) -0.0068(16)
C225 0.0308(19) 0.0250(15) 0.041(2) -0.0012(13) 0.0081(18) 0.0055(15)
C226 0.0247(17) 0.0241(14) 0.0298(19) -0.0001(12) 0.0110(16) 0.0000(13)
C251 0.0242(16) 0.0390(15) 0.0239(17) -0.0081(13) 0.0161(15) -0.0028(13)
C252 0.059(2) 0.0419(17) 0.052(2) -0.0242(16) 0.041(2) -0.0113(16)
S34 0.0202(4) 0.0231(3) 0.0210(4) 0.0039(3) 0.0122(4) 0.0009(3)
N31 0.0212(13) 0.0172(10) 0.0153(13) -0.0048(9) 0.0085(12) -0.0005(9)
N33 0.0183(12) 0.0177(10) 0.0167(13) -0.0019(9) 0.0092(11) 0.0002(9)
N35 0.0163(12) 0.0209(10) 0.0155(13) 0.0027(9) 0.0078(11) -0.0011(9)
C32 0.0173(14) 0.0206(12) 0.0170(16) 0.0004(11) 0.0118(14) 0.0006(12)
C34 0.0165(14) 0.0137(11) 0.0157(15) -0.0014(10) 0.0083(13) 0.0028(11)
C36 0.0205(15) 0.0312(14) 0.0139(16) 0.0025(12) 0.0075(14) -0.0021(12)
C37 0.0288(18) 0.0429(16) 0.0234(18) 0.0079(13) 0.0160(16) 0.0072(14)
C311 0.0215(15) 0.0188(12) 0.0126(15) -0.0006(11) 0.0091(13) -0.0005(11)
C312 0.0242(16) 0.0247(13) 0.0272(18) -0.0040(12) 0.0130(15) 0.0001(13)
C313 0.0274(17) 0.0285(14) 0.0237(18) 0.0051(13) 0.0063(15) 0.0040(13)
C314 0.0432(19) 0.0193(13) 0.0196(17) -0.0018(13) 0.0137(16) 0.0026(12)
C315 0.0352(18) 0.0233(13) 0.0202(17) -0.0099(12) 0.0165(16) -0.0030(12)
C316 0.0235(16) 0.0279(14) 0.0172(16) -0.0035(12) 0.0129(14) -0.0021(12)
C321 0.0113(14) 0.0173(12) 0.0193(16) -0.0023(10) 0.0060(13) 0.0013(11)
C322 0.0230(16) 0.0234(13) 0.0242(17) -0.0020(11) 0.0130(15) -0.0003(12)
C323 0.0307(18) 0.0277(14) 0.0295(19) -0.0055(13) 0.0153(16) 0.0059(14)
C324 0.0306(18) 0.0191(13) 0.035(2) -0.0044(12) 0.0136(17) 0.0054(13)
C325 0.0222(16) 0.0196(13) 0.039(2) -0.0023(12) 0.0150(16) -0.0063(13)
C326 0.0188(15) 0.0225(13) 0.0248(17) -0.0019(11) 0.0120(14) -0.0019(12)
C351 0.0252(16) 0.0201(12) 0.0235(17) 0.0041(11) 0.0143(15) -0.0017(12)
C352 0.0310(17) 0.0284(14) 0.041(2) 0.0085(12) 0.0270(17) 0.0058(13)
S44 0.0200(4) 0.0220(3) 0.0196(4) -0.0041(3) 0.0122(4) -0.0013(3)
N41 0.0162(12) 0.0208(10) 0.0156(13) 0.0044(9) 0.0056(11) 0.0017(9)
N43 0.0184(12) 0.0216(10) 0.0141(13) -0.0030(9) 0.0074(11) -0.0002(10)
N45 0.0155(12) 0.0303(11) 0.0140(13) -0.0038(9) 0.0072(11) 0.0019(10)
C42 0.0145(14) 0.0238(13) 0.0169(16) -0.0010(11) 0.0095(14) 0.0010(12)
C44 0.0178(14) 0.0153(11) 0.0169(15) 0.0021(11) 0.0090(13) -0.0005(11)
C46 0.0205(16) 0.0521(17) 0.0138(16) -0.0064(14) 0.0075(14) 0.0040(14)
C47 0.0300(18) 0.075(2) 0.031(2) -0.0165(16) 0.0216(17) -0.0232(17)
C411 0.0240(15) 0.0178(12) 0.0151(15) 0.0021(11) 0.0112(14) 0.0025(11)
C412 0.0233(16) 0.0252(14) 0.0299(18) 0.0033(12) 0.0138(16) 0.0022(13)
C413 0.0333(18) 0.0261(14) 0.0311(19) -0.0056(13) 0.0139(17) -0.0018(14)
C414 0.051(2) 0.0197(13) 0.0280(19) 0.0029(14) 0.0208(18) 0.0025(13)
C415 0.0372(19) 0.0280(14) 0.0201(17) 0.0145(13) 0.0161(16) 0.0051(13)
C416 0.0218(16) 0.0302(14) 0.0180(16) 0.0077(12) 0.0107(14) 0.0040(12)
C421 0.0122(14) 0.0224(13) 0.0166(16) 0.0033(11) 0.0044(13) -0.0007(11)
C422 0.0278(17) 0.0364(15) 0.0204(17) 0.0086(13) 0.0118(15) -0.0015(13)
C423 0.0326(19) 0.0402(17) 0.0292(19) 0.0143(14) 0.0120(17) -0.0085(15)
C424 0.0236(17) 0.0244(14) 0.039(2) 0.0065(13) 0.0067(16) -0.0087(14)
C425 0.0241(17) 0.0242(14) 0.038(2) 0.0025(12) 0.0142(16) -0.0002(14)
C426 0.0178(15) 0.0232(13) 0.0229(17) -0.0004(11) 0.0088(14) -0.0028(12)
C451 0.0223(15) 0.0377(15) 0.0207(16) -0.0086(12) 0.0129(14) -0.0023(13)
C452 0.052(2) 0.0405(17) 0.051(2) -0.0165(16) 0.035(2) -0.0024(16)
S54 0.0187(4) 0.0230(3) 0.0223(4) 0.0039(3) 0.0118(4) 0.0011(3)
N51 0.0211(13) 0.0168(10) 0.0164(13) -0.0082(9) 0.0076(12) -0.0021(9)
N53 0.0150(12) 0.0198(10) 0.0178(13) 0.0005(9) 0.0082(11) 0.0013(10)
N55 0.0161(12) 0.0261(11) 0.0180(13) 0.0019(9) 0.0091(11) -0.0013(10)
C52 0.0138(14) 0.0216(12) 0.0144(15) -0.0010(11) 0.0064(13) -0.0002(11)
C54 0.0178(14) 0.0138(11) 0.0217(16) -0.0035(10) 0.0115(14) 0.0003(11)
C56 0.0198(15) 0.0365(15) 0.0182(16) -0.0005(12) 0.0087(14) -0.0019(13)
C57 0.0275(17) 0.0496(17) 0.0245(18) 0.0039(14) 0.0168(16) 0.0068(14)
C511 0.0269(16) 0.0184(12) 0.0132(15) -0.0018(11) 0.0111(14) 0.0003(11)
C512 0.0251(17) 0.0255(14) 0.0277(18) -0.0051(12) 0.0142(16) -0.0001(13)
C513 0.0280(17) 0.0333(15) 0.0264(18) 0.0045(13) 0.0108(16) 0.0021(14)
C514 0.045(2) 0.0194(13) 0.0246(18) 0.0004(13) 0.0187(17) 0.0029(13)
C515 0.0382(19) 0.0245(13) 0.0221(17) -0.0108(13) 0.0177(16) -0.0006(12)
C516 0.0229(15) 0.0269(13) 0.0150(15) -0.0050(12) 0.0094(14) 0.0000(12)
C521 0.0150(15) 0.0200(12) 0.0247(17) -0.0033(11) 0.0066(14) 0.0007(12)
C522 0.0246(17) 0.0307(15) 0.0244(18) -0.0071(13) 0.0074(15) 0.0056(13)
C523 0.035(2) 0.0355(17) 0.034(2) -0.0143(15) 0.0043(18) 0.0121(16)
C524 0.035(2) 0.0198(15) 0.054(3) -0.0068(14) 0.002(2) 0.0091(17)
C525 0.0291(19) 0.0245(15) 0.058(3) -0.0017(14) 0.0123(19) -0.0097(16)
C526 0.0204(16) 0.0259(14) 0.035(2) -0.0020(12) 0.0100(16) -0.0039(14)
C551 0.0217(16) 0.0354(15) 0.0270(18) 0.0049(12) 0.0144(15) -0.0019(13)
C552 0.0364(19) 0.0389(16) 0.050(2) 0.0078(14) 0.0297(19) 0.0088(16)

loop_
_atom_type_symbol
_atom_type_description
_atom_type_scat_dispersion_real
_atom_type_scat_dispersion_imag
_atom_type_scat_source
C C 0.0033 0.0016 'International Tables Vol C Tables 4.2.6.8 and 6.1.1.4'
H H 0.0000 0.0000 'International Tables Vol C Tables 4.2.6.8 and 6.1.1.4'
N N 0.0061 0.0033 'International Tables Vol C Tables 4.2.6.8 and 6.1.1.4'
O O 0.0106 0.0060 'International Tables Vol C Tables 4.2.6.8 and 6.1.1.4'
S S 0.1246 0.1234 'International Tables Vol C Tables 4.2.6.8 and 6.1.1.4'

loop_
_geom_angle_atom_site_label_1
_geom_angle_atom_site_label_2
_geom_angle_atom_site_label_3
_geom_angle_site_symmetry_1
_geom_angle_site_symmetry_3
_geom_angle
_geom_angle_publ_flag
C12 N11 C111 . . 125.3(2) ?
C12 N11 H11 . . 119.2 ?
C111 N11 H11 . . 113.8 ?
C12 N13 C14 . . 122.8(2) ?
C14 N15 C16 . . 120.9(2) ?
C14 N15 C151 . . 121.3(2) ?
C16 N15 C151 . . 117.8(2) ?
N13 C12 N11 . . 119.4(2) ?
N13 C12 C121 . . 125.3(2) ?
N11 C12 C121 . . 115.0(2) ?
N15 C14 N13 . . 113.8(2) ?
N15 C14 S14 . . 123.7(2) ?
N13 C14 S14 . . 122.10(18) ?
N15 C16 C17 . . 112.0(2) ?
N15 C16 H16A . . 109.2 ?
C17 C16 H16A . . 109.2 ?
N15 C16 H16B . . 109.2 ?
C17 C16 H16B . . 109.2 ?
H16A C16 H16B . . 107.9 ?
C16 C17 H17A . . 109.5 ?
C16 C17 H17B . . 109.5 ?
H17A C17 H17B . . 109.5 ?
C16 C17 H17C . . 109.5 ?
H17A C17 H17C . . 109.5 ?
H17B C17 H17C . . 109.5 ?
C112 C111 C116 . . 119.6(2) ?
C112 C111 N11 . . 119.1(2) ?
C116 C111 N11 . . 121.4(2) ?
C113 C112 C111 . . 120.4(2) ?
C113 C112 H112 . . 119.8 ?
C111 C112 H112 . . 119.8 ?
C112 C113 C114 . . 120.8(3) ?
C112 C113 H113 . . 119.6 ?
C114 C113 H113 . . 119.6 ?
C113 C114 C115 . . 118.7(2) ?
C113 C114 H114 . . 120.6 ?
C115 C114 H114 . . 120.6 ?
C116 C115 C114 . . 121.0(2) ?
C116 C115 H115 . . 119.5 ?
C114 C115 H115 . . 119.5 ?
C115 C116 C111 . . 119.6(2) ?
C115 C116 H116 . . 120.2 ?
C111 C116 H116 . . 120.2 ?
C126 C121 C122 . . 119.3(2) ?
C126 C121 C12 . . 121.3(2) ?
C122 C121 C12 . . 119.3(2) ?
C123 C122 C121 . . 120.3(2) ?
C123 C122 H122 . . 119.8 ?
C121 C122 H122 . . 119.8 ?
C124 C123 C122 . . 120.3(3) ?
C124 C123 H123 . . 119.8 ?
C122 C123 H123 . . 119.8 ?
C123 C124 C125 . . 120.0(2) ?
C123 C124 H124 . . 120.0 ?
C125 C124 H124 . . 120.0 ?
C124 C125 C126 . . 120.2(2) ?
C124 C125 H125 . . 119.9 ?
C126 C125 H125 . . 119.9 ?
C121 C126 C125 . . 119.8(2) ?
C121 C126 H126 . . 120.1 ?
C125 C126 H126 . . 120.1 ?
N15 C151 C152 . . 115.1(2) ?
N15 C151 H15A . . 108.5 ?
C152 C151 H15A . . 108.5 ?
N15 C151 H15B . . 108.5 ?
C152 C151 H15B . . 108.5 ?
H15A C151 H15B . . 107.5 ?
C151 C152 H15C . . 109.5 ?
C151 C152 H15D . . 109.5 ?
H15C C152 H15D . . 109.5 ?
C151 C152 H15E . . 109.5 ?
H15C C152 H15E . . 109.5 ?
H15D C152 H15E . . 109.5 ?
C22 N21 C211 . . 125.4(2) ?
C22 N21 H21 . . 116.6 ?
C211 N21 H21 . . 117.4 ?
C22 N23 C24 . . 123.0(2) ?
C24 N25 C26 . . 122.5(2) ?
C24 N25 C251 . . 121.8(2) ?
C26 N25 C251 . . 115.7(2) ?
N23 C22 N21 . . 120.5(2) ?
N23 C22 C221 . . 124.6(2) ?
N21 C22 C221 . . 114.8(2) ?
N25 C24 N23 . . 114.5(2) ?
N25 C24 S24 . . 123.7(2) ?
N23 C24 S24 . . 121.53(18) ?
N25 C26 C27 . . 111.7(2) ?
N25 C26 H26A . . 109.3 ?
C27 C26 H26A . . 109.3 ?
N25 C26 H26B . . 109.3 ?
C27 C26 H26B . . 109.3 ?
H26A C26 H26B . . 107.9 ?
C26 C27 H27A . . 109.5 ?
C26 C27 H27B . . 109.5 ?
H27A C27 H27B . . 109.5 ?
C26 C27 H27C . . 109.5 ?
H27A C27 H27C . . 109.5 ?
H27B C27 H27C . . 109.5 ?
C212 C211 C216 . . 119.8(2) ?
C212 C211 N21 . . 119.0(2) ?
C216 C211 N21 . . 121.2(2) ?
C213 C212 C211 . . 120.0(2) ?
C213 C212 H212 . . 120.0 ?
C211 C212 H212 . . 120.0 ?
C212 C213 C214 . . 120.7(3) ?
C212 C213 H213 . . 119.7 ?
C214 C213 H213 . . 119.7 ?
C215 C214 C213 . . 119.2(2) ?
C215 C214 H214 . . 120.4 ?
C213 C214 H214 . . 120.4 ?
C214 C215 C216 . . 121.1(3) ?
C214 C215 H215 . . 119.5 ?
C216 C215 H215 . . 119.5 ?
C215 C216 C211 . . 119.4(3) ?
C215 C216 H216 . . 120.3 ?
C211 C216 H216 . . 120.3 ?
C222 C221 C226 . . 119.8(2) ?
C222 C221 C22 . . 119.7(2) ?
C226 C221 C22 . . 120.5(2) ?
C221 C222 C223 . . 119.9(3) ?
C221 C222 H222 . . 120.0 ?
C223 C222 H222 . . 120.0 ?
C224 C223 C222 . . 119.8(3) ?
C224 C223 H223 . . 120.1 ?
C222 C223 H223 . . 120.1 ?
C225 C224 C223 . . 120.6(3) ?
C225 C224 H224 . . 119.7 ?
C223 C224 H224 . . 119.7 ?
C224 C225 C226 . . 120.4(3) ?
C224 C225 H225 . . 119.8 ?
C226 C225 H225 . . 119.8 ?
C221 C226 C225 . . 119.4(3) ?
C221 C226 H226 . . 120.3 ?
C225 C226 H226 . . 120.3 ?
N25 C251 C252 . . 111.7(2) ?
N25 C251 H25A . . 109.3 ?
C252 C251 H25A . . 109.3 ?
N25 C251 H25B . . 109.3 ?
C252 C251 H25B . . 109.3 ?
H25A C251 H25B . . 107.9 ?
C251 C252 H25C . . 109.5 ?
C251 C252 H25D . . 109.5 ?
H25C C252 H25D . . 109.5 ?
C251 C252 H25E . . 109.5 ?
H25C C252 H25E . . 109.5 ?
H25D C252 H25E . . 109.5 ?
C32 N31 C311 . . 126.4(2) ?
C32 N31 H31 . . 118.5 ?
C311 N31 H31 . . 114.6 ?
C32 N33 C34 . . 122.7(2) ?
C34 N35 C36 . . 121.06(19) ?
C34 N35 C351 . . 121.3(2) ?
C36 N35 C351 . . 117.66(19) ?
N33 C32 N31 . . 120.2(2) ?
N33 C32 C321 . . 125.5(2) ?
N31 C32 C321 . . 114.1(2) ?
N35 C34 N33 . . 114.0(2) ?
N35 C34 S34 . . 124.1(2) ?
N33 C34 S34 . . 121.57(18) ?
N35 C36 C37 . . 111.7(2) ?
N35 C36 H36A . . 109.3 ?
C37 C36 H36A . . 109.3 ?
N35 C36 H36B . . 109.3 ?
C37 C36 H36B . . 109.3 ?
H36A C36 H36B . . 107.9 ?
C36 C37 H37A . . 109.5 ?
C36 C37 H37B . . 109.5 ?
H37A C37 H37B . . 109.5 ?
C36 C37 H37C . . 109.5 ?
H37A C37 H37C . . 109.5 ?
H37B C37 H37C . . 109.5 ?
C312 C311 C316 . . 119.8(2) ?
C312 C311 N31 . . 118.6(2) ?
C316 C311 N31 . . 121.6(2) ?
C311 C312 C313 . . 119.9(2) ?
C311 C312 H312 . . 120.0 ?
C313 C312 H312 . . 120.0 ?
C314 C313 C312 . . 120.7(3) ?
C314 C313 H313 . . 119.7 ?
C312 C313 H313 . . 119.7 ?
C313 C314 C315 . . 119.0(2) ?
C313 C314 H314 . . 120.5 ?
C315 C314 H314 . . 120.5 ?
C316 C315 C314 . . 120.9(2) ?
C316 C315 H315 . . 119.5 ?
C314 C315 H315 . . 119.5 ?
C315 C316 C311 . . 119.7(2) ?
C315 C316 H316 . . 120.2 ?
C311 C316 H316 . . 120.2 ?
C326 C321 C322 . . 119.2(2) ?
C326 C321 C32 . . 121.1(2) ?
C322 C321 C32 . . 119.6(2) ?
C323 C322 C321 . . 120.3(2) ?
C323 C322 H322 . . 119.8 ?
C321 C322 H322 . . 119.8 ?
C324 C323 C322 . . 120.0(3) ?
C324 C323 H323 . . 120.0 ?
C322 C323 H323 . . 120.0 ?
C325 C324 C323 . . 120.3(2) ?
C325 C324 H324 . . 119.9 ?
C323 C324 H324 . . 119.9 ?
C324 C325 C326 . . 120.5(2) ?
C324 C325 H325 . . 119.8 ?
C326 C325 H325 . . 119.8 ?
C325 C326 C321 . . 119.7(3) ?
C325 C326 H326 . . 120.1 ?
C321 C326 H326 . . 120.1 ?
N35 C351 C352 . . 115.50(19) ?
N35 C351 H35A . . 108.4 ?
C352 C351 H35A . . 108.4 ?
N35 C351 H35B . . 108.4 ?
C352 C351 H35B . . 108.4 ?
H35A C351 H35B . . 107.5 ?
C351 C352 H35C . . 109.5 ?
C351 C352 H35D . . 109.5 ?
H35C C352 H35D . . 109.5 ?
C351 C352 H35E . . 109.5 ?
H35C C352 H35E . . 109.5 ?
H35D C352 H35E . . 109.5 ?
C42 N41 C411 . . 125.1(2) ?
C42 N41 H41 . . 118.0 ?
C411 N41 H41 . . 115.4 ?
C42 N43 C44 . . 123.0(2) ?
C44 N45 C46 . . 122.2(2) ?
C44 N45 C451 . . 121.8(2) ?
C46 N45 C451 . . 116.0(2) ?
N43 C42 N41 . . 120.2(2) ?
N43 C42 C421 . . 124.2(2) ?
N41 C42 C421 . . 115.5(2) ?
N45 C44 N43 . . 114.8(2) ?
N45 C44 S44 . . 123.9(2) ?
N43 C44 S44 . . 121.09(18) ?
N45 C46 C47 . . 111.7(2) ?
N45 C46 H46A . . 109.3 ?
C47 C46 H46A . . 109.3 ?
N45 C46 H46B . . 109.3 ?
C47 C46 H46B . . 109.3 ?
H46A C46 H46B . . 107.9 ?
C46 C47 H47A . . 109.5 ?
C46 C47 H47B . . 109.5 ?
H47A C47 H47B . . 109.5 ?
C46 C47 H47C . . 109.5 ?
H47A C47 H47C . . 109.5 ?
H47B C47 H47C . . 109.5 ?
C412 C411 C416 . . 119.7(2) ?
C412 C411 N41 . . 119.3(2) ?
C416 C411 N41 . . 121.0(2) ?
C411 C412 C413 . . 120.3(2) ?
C411 C412 H412 . . 119.8 ?
C413 C412 H412 . . 119.8 ?
C414 C413 C412 . . 120.0(3) ?
C414 C413 H413 . . 120.0 ?
C412 C413 H413 . . 120.0 ?
C415 C414 C413 . . 119.9(2) ?
C415 C414 H414 . . 120.1 ?
C413 C414 H414 . . 120.1 ?
C414 C415 C416 . . 120.4(2) ?
C414 C415 H415 . . 119.8 ?
C416 C415 H415 . . 119.8 ?
C415 C416 C411 . . 119.7(3) ?
C415 C416 H416 . . 120.2 ?
C411 C416 H416 . . 120.2 ?
C426 C421 C422 . . 119.2(2) ?
C426 C421 C42 . . 121.4(2) ?
C422 C421 C42 . . 119.3(2) ?
C423 C422 C421 . . 120.4(3) ?
C423 C422 H422 . . 119.8 ?
C421 C422 H422 . . 119.8 ?
C424 C423 C422 . . 119.8(3) ?
C424 C423 H423 . . 120.1 ?
C422 C423 H423 . . 120.1 ?
C425 C424 C423 . . 120.3(3) ?
C425 C424 H424 . . 119.9 ?
C423 C424 H424 . . 119.9 ?
C424 C425 C426 . . 120.2(3) ?
C424 C425 H425 . . 119.9 ?
C426 C425 H425 . . 119.9 ?
C421 C426 C425 . . 120.0(3) ?
C421 C426 H426 . . 120.0 ?
C425 C426 H426 . . 120.0 ?
N45 C451 C452 . . 111.9(2) ?
N45 C451 H45A . . 109.2 ?
C452 C451 H45A . . 109.2 ?
N45 C451 H45B . . 109.2 ?
C452 C451 H45B . . 109.2 ?
H45A C451 H45B . . 107.9 ?
C451 C452 H45C . . 109.5 ?
C451 C452 H45D . . 109.5 ?
H45C C452 H45D . . 109.5 ?
C451 C452 H45E . . 109.5 ?
H45C C452 H45E . . 109.5 ?
H45D C452 H45E . . 109.5 ?
C52 N51 C511 . . 125.9(2) ?
C52 N51 H51 . . 117.5 ?
C511 N51 H51 . . 116.2 ?
C52 N53 C54 . . 122.0(2) ?
C54 N55 C56 . . 121.2(2) ?
C54 N55 C551 . . 121.4(2) ?
C56 N55 C551 . . 117.4(2) ?
N53 C52 N51 . . 120.4(2) ?
N53 C52 C521 . . 125.4(2) ?
N51 C52 C521 . . 114.0(2) ?
N55 C54 N53 . . 113.9(2) ?
N55 C54 S54 . . 123.4(2) ?
N53 C54 S54 . . 122.23(19) ?
N55 C56 C57 . . 112.0(2) ?
N55 C56 H56A . . 109.2 ?
C57 C56 H56A . . 109.2 ?
N55 C56 H56B . . 109.2 ?
C57 C56 H56B . . 109.2 ?
H56A C56 H56B . . 107.9 ?
C56 C57 H57A . . 109.5 ?
C56 C57 H57B . . 109.5 ?
H57A C57 H57B . . 109.5 ?
C56 C57 H57C . . 109.5 ?
H57A C57 H57C . . 109.5 ?
H57B C57 H57C . . 109.5 ?
C512 C511 C516 . . 119.6(2) ?
C512 C511 N51 . . 118.9(2) ?
C516 C511 N51 . . 121.4(2) ?
C513 C512 C511 . . 120.2(2) ?
C513 C512 H512 . . 119.9 ?
C511 C512 H512 . . 119.9 ?
C512 C513 C514 . . 120.4(3) ?
C512 C513 H513 . . 119.8 ?
C514 C513 H513 . . 119.8 ?
C515 C514 C513 . . 119.2(2) ?
C515 C514 H514 . . 120.4 ?
C513 C514 H514 . . 120.4 ?
C514 C515 C516 . . 120.6(2) ?
C514 C515 H515 . . 119.7 ?
C516 C515 H515 . . 119.7 ?
C515 C516 C511 . . 119.9(3) ?
C515 C516 H516 . . 120.0 ?
C511 C516 H516 . . 120.0 ?
C526 C521 C522 . . 120.3(2) ?
C526 C521 C52 . . 120.6(2) ?
C522 C521 C52 . . 119.2(2) ?
C523 C522 C521 . . 119.7(3) ?
C523 C522 H522 . . 120.2 ?
C521 C522 H522 . . 120.2 ?
C524 C523 C522 . . 119.8(3) ?
C524 C523 H523 . . 120.1 ?
C522 C523 H523 . . 120.1 ?
C523 C524 C525 . . 120.8(3) ?
C523 C524 H524 . . 119.6 ?
C525 C524 H524 . . 119.6 ?
C524 C525 C526 . . 120.1(3) ?
C524 C525 H525 . . 120.0 ?
C526 C525 H525 . . 120.0 ?
C521 C526 C525 . . 119.3(3) ?
C521 C526 H526 . . 120.3 ?
C525 C526 H526 . . 120.3 ?
N55 C551 C552 . . 114.1(2) ?
N55 C551 H55A . . 108.7 ?
C552 C551 H55A . . 108.7 ?
N55 C551 H55B . . 108.7 ?
C552 C551 H55B . . 108.7 ?
H55A C551 H55B . . 107.6 ?
C551 C552 H55C . . 109.5 ?
C551 C552 H55D . . 109.5 ?
H55C C552 H55D . . 109.5 ?
C551 C552 H55E . . 109.5 ?
H55C C552 H55E . . 109.5 ?
H55D C552 H55E . . 109.5 ?

loop_
_geom_bond_atom_site_label_1
_geom_bond_atom_site_label_2
_geom_bond_site_symmetry_2
_geom_bond_distance
_geom_bond_publ_flag
S14 C14 . 1.695(2) ?
N11 C12 . 1.362(3) ?
N11 C111 . 1.421(3) ?
N11 H11 . 0.8601 ?
N13 C12 . 1.292(3) ?
N13 C14 . 1.375(3) ?
N15 C14 . 1.343(3) ?
N15 C16 . 1.469(3) ?
N15 C151 . 1.488(3) ?
C12 C121 . 1.493(3) ?
C16 C17 . 1.511(3) ?
C16 H16A . 0.9900 ?
C16 H16B . 0.9900 ?
C17 H17A . 0.9800 ?
C17 H17B . 0.9800 ?
C17 H17C . 0.9800 ?
C111 C112 . 1.385(3) ?
C111 C116 . 1.390(3) ?
C112 C113 . 1.376(3) ?
C112 H112 . 0.9500 ?
C113 C114 . 1.385(4) ?
C113 H113 . 0.9500 ?
C114 C115 . 1.386(4) ?
C114 H114 . 0.9500 ?
C115 C116 . 1.384(3) ?
C115 H115 . 0.9500 ?
C116 H116 . 0.9500 ?
C121 C126 . 1.390(3) ?
C121 C122 . 1.392(3) ?
C122 C123 . 1.381(3) ?
C122 H122 . 0.9500 ?
C123 C124 . 1.377(4) ?
C123 H123 . 0.9500 ?
C124 C125 . 1.379(4) ?
C124 H124 . 0.9500 ?
C125 C126 . 1.394(3) ?
C125 H125 . 0.9500 ?
C126 H126 . 0.9500 ?
C151 C152 . 1.513(3) ?
C151 H15A . 0.9900 ?
C151 H15B . 0.9900 ?
C152 H15C . 0.9800 ?
C152 H15D . 0.9800 ?
C152 H15E . 0.9800 ?
S24 C24 . 1.696(2) ?
N21 C22 . 1.359(3) ?
N21 C211 . 1.419(3) ?
N21 H21 . 0.8603 ?
N23 C22 . 1.293(3) ?
N23 C24 . 1.374(3) ?
N25 C24 . 1.337(3) ?
N25 C26 . 1.461(3) ?
N25 C251 . 1.473(3) ?
C22 C221 . 1.495(3) ?
C26 C27 . 1.515(3) ?
C26 H26A . 0.9900 ?
C26 H26B . 0.9900 ?
C27 H27A . 0.9800 ?
C27 H27B . 0.9800 ?
C27 H27C . 0.9800 ?
C211 C212 . 1.387(3) ?
C211 C216 . 1.393(3) ?
C212 C213 . 1.380(3) ?
C212 H212 . 0.9500 ?
C213 C214 . 1.386(4) ?
C213 H213 . 0.9500 ?
C214 C215 . 1.378(4) ?
C214 H214 . 0.9500 ?
C215 C216 . 1.385(3) ?
C215 H215 . 0.9500 ?
C216 H216 . 0.9500 ?
C221 C222 . 1.387(3) ?
C221 C226 . 1.391(4) ?
C222 C223 . 1.389(4) ?
C222 H222 . 0.9500 ?
C223 C224 . 1.377(4) ?
C223 H223 . 0.9500 ?
C224 C225 . 1.365(4) ?
C224 H224 . 0.9500 ?
C225 C226 . 1.392(3) ?
C225 H225 . 0.9500 ?
C226 H226 . 0.9500 ?
C251 C252 . 1.508(3) ?
C251 H25A . 0.9900 ?
C251 H25B . 0.9900 ?
C252 H25C . 0.9800 ?
C252 H25D . 0.9800 ?
C252 H25E . 0.9800 ?
S34 C34 . 1.696(2) ?
N31 C32 . 1.362(3) ?
N31 C311 . 1.420(3) ?
N31 H31 . 0.8601 ?
N33 C32 . 1.295(3) ?
N33 C34 . 1.380(3) ?
N35 C34 . 1.335(3) ?
N35 C36 . 1.464(3) ?
N35 C351 . 1.473(3) ?
C32 C321 . 1.492(3) ?
C36 C37 . 1.517(3) ?
C36 H36A . 0.9900 ?
C36 H36B . 0.9900 ?
C37 H37A . 0.9800 ?
C37 H37B . 0.9800 ?
C37 H37C . 0.9800 ?
C311 C312 . 1.384(3) ?
C311 C316 . 1.389(3) ?
C312 C313 . 1.386(3) ?
C312 H312 . 0.9500 ?
C313 C314 . 1.382(4) ?
C313 H313 . 0.9500 ?
C314 C315 . 1.386(4) ?
C314 H314 . 0.9500 ?
C315 C316 . 1.382(3) ?
C315 H315 . 0.9500 ?
C316 H316 . 0.9500 ?
C321 C326 . 1.392(3) ?
C321 C322 . 1.394(3) ?
C322 C323 . 1.381(3) ?
C322 H322 . 0.9500 ?
C323 C324 . 1.380(4) ?
C323 H323 . 0.9500 ?
C324 C325 . 1.371(4) ?
C324 H324 . 0.9500 ?
C325 C326 . 1.388(3) ?
C325 H325 . 0.9500 ?
C326 H326 . 0.9500 ?
C351 C352 . 1.526(3) ?
C351 H35A . 0.9900 ?
C351 H35B . 0.9900 ?
C352 H35C . 0.9800 ?
C352 H35D . 0.9800 ?
C352 H35E . 0.9800 ?
S44 C44 . 1.694(2) ?
N41 C42 . 1.361(3) ?
N41 C411 . 1.421(3) ?
N41 H41 . 0.8592 ?
N43 C42 . 1.287(3) ?
N43 C44 . 1.377(3) ?
N45 C44 . 1.330(3) ?
N45 C46 . 1.460(3) ?
N45 C451 . 1.476(3) ?
C42 C421 . 1.490(3) ?
C46 C47 . 1.513(4) ?
C46 H46A . 0.9900 ?
C46 H46B . 0.9900 ?
C47 H47A . 0.9800 ?
C47 H47B . 0.9800 ?
C47 H47C . 0.9800 ?
C411 C412 . 1.379(3) ?
C411 C416 . 1.393(3) ?
C412 C413 . 1.384(3) ?
C412 H412 . 0.9500 ?
C413 C414 . 1.382(4) ?
C413 H413 . 0.9500 ?
C414 C415 . 1.380(4) ?
C414 H414 . 0.9500 ?
C415 C416 . 1.385(3) ?
C415 H415 . 0.9500 ?
C416 H416 . 0.9500 ?
C421 C426 . 1.386(3) ?
C421 C422 . 1.387(3) ?
C422 C423 . 1.385(4) ?
C422 H422 . 0.9500 ?
C423 C424 . 1.379(4) ?
C423 H423 . 0.9500 ?
C424 C425 . 1.371(4) ?
C424 H424 . 0.9500 ?
C425 C426 . 1.391(3) ?
C425 H425 . 0.9500 ?
C426 H426 . 0.9500 ?
C451 C452 . 1.499(4) ?
C451 H45A . 0.9900 ?
C451 H45B . 0.9900 ?
C452 H45C . 0.9800 ?
C452 H45D . 0.9800 ?
C452 H45E . 0.9800 ?
S54 C54 . 1.696(2) ?
N51 C52 . 1.358(3) ?
N51 C511 . 1.420(3) ?
N51 H51 . 0.8601 ?
N53 C52 . 1.291(3) ?
N53 C54 . 1.375(3) ?
N55 C54 . 1.340(3) ?
N55 C56 . 1.467(3) ?
N55 C551 . 1.484(3) ?
C52 C521 . 1.495(3) ?
C56 C57 . 1.511(3) ?
C56 H56A . 0.9900 ?
C56 H56B . 0.9900 ?
C57 H57A . 0.9800 ?
C57 H57B . 0.9800 ?
C57 H57C . 0.9800 ?
C511 C512 . 1.386(3) ?
C511 C516 . 1.386(3) ?
C512 C513 . 1.383(3) ?
C512 H512 . 0.9500 ?
C513 C514 . 1.387(4) ?
C513 H513 . 0.9500 ?
C514 C515 . 1.385(4) ?
C514 H514 . 0.9500 ?
C515 C516 . 1.386(3) ?
C515 H515 . 0.9500 ?
C516 H516 . 0.9500 ?
C521 C526 . 1.382(4) ?
C521 C522 . 1.391(4) ?
C522 C523 . 1.387(4) ?
C522 H522 . 0.9500 ?
C523 C524 . 1.368(5) ?
C523 H523 . 0.9500 ?
C524 C525 . 1.375(5) ?
C524 H524 . 0.9500 ?
C525 C526 . 1.390(4) ?
C525 H525 . 0.9500 ?
C526 H526 . 0.9500 ?
C551 C552 . 1.512(3) ?
C551 H55A . 0.9900 ?
C551 H55B . 0.9900 ?
C552 H55C . 0.9800 ?
C552 H55D . 0.9800 ?
C552 H55E . 0.9800 ?

loop_
_geom_hbond_atom_site_label_D
_geom_hbond_atom_site_label_H
_geom_hbond_atom_site_label_A
_geom_hbond_site_symmetry_A
_geom_hbond_distance_DH
_geom_hbond_distance_HA
_geom_hbond_distance_DA
_geom_hbond_angle_DHA
N11 H11 S24 . 0.86 2.62 3.440(2) 159
N21 H21 S34 . 0.86 2.60 3.407(2) 157
N31 H31 S44 . 0.86 2.64 3.459(2) 161
N41 H41 S54 . 0.86 2.62 3.416(2) 155
N51 H51 S14 4_767 0.86 2.62 3.431(2) 157
C26 H26B Cg2 . 0.99 2.91 3.594(4) 127
C36 H36A Cg4 . 0.99 2.86 3.575(4) 130
C46 H46B Cg6 . 0.99 2.84 3.549(4) 129
C56 H56A Cg8 . 0.99 2.89 3.566(4) 126
C16 H16A Cg10 4_353 0.99 2.86 3.552(4) 128

loop_
_geom_torsion_atom_site_label_1
_geom_torsion_atom_site_label_2
_geom_torsion_atom_site_label_3
_geom_torsion_atom_site_label_4
_geom_torsion_site_symmetry_1
_geom_torsion_site_symmetry_2
_geom_torsion_site_symmetry_3
_geom_torsion_site_symmetry_4
_geom_torsion
_geom_torsion_publ_flag
C14 N13 C12 N11 . . . . 172.7(2) ?
C14 N13 C12 C121 . . . . -13.1(4) ?
C111 N11 C12 N13 . . . . 2.7(3) ?
C111 N11 C12 C121 . . . . -172.0(2) ?
C16 N15 C14 N13 . . . . -178.8(2) ?
C151 N15 C14 N13 . . . . 1.3(3) ?
C16 N15 C14 S14 . . . . 8.0(3) ?
C151 N15 C14 S14 . . . . -171.87(17) ?
C12 N13 C14 N15 . . . . 127.4(2) ?
C12 N13 C14 S14 . . . . -59.2(3) ?
C14 N15 C16 C17 . . . . 84.2(3) ?
C151 N15 C16 C17 . . . . -96.0(3) ?
C12 N11 C111 C112 . . . . 131.9(3) ?
C12 N11 C111 C116 . . . . -48.4(3) ?
C116 C111 C112 C113 . . . . 0.9(4) ?
N11 C111 C112 C113 . . . . -179.4(2) ?
C111 C112 C113 C114 . . . . -0.4(4) ?
C112 C113 C114 C115 . . . . -0.2(4) ?
C113 C114 C115 C116 . . . . 0.4(4) ?
C114 C115 C116 C111 . . . . 0.1(4) ?
C112 C111 C116 C115 . . . . -0.7(4) ?
N11 C111 C116 C115 . . . . 179.6(2) ?
N13 C12 C121 C126 . . . . 134.9(3) ?
N11 C12 C121 C126 . . . . -50.7(3) ?
N13 C12 C121 C122 . . . . -47.3(3) ?
N11 C12 C121 C122 . . . . 127.1(2) ?
C126 C121 C122 C123 . . . . 0.6(4) ?
C12 C121 C122 C123 . . . . -177.1(2) ?
C121 C122 C123 C124 . . . . -0.8(4) ?
C122 C123 C124 C125 . . . . 0.2(4) ?
C123 C124 C125 C126 . . . . 0.6(4) ?
C122 C121 C126 C125 . . . . 0.1(4) ?
C12 C121 C126 C125 . . . . 177.8(2) ?
C124 C125 C126 C121 . . . . -0.7(4) ?
C14 N15 C151 C152 . . . . -78.0(3) ?
C16 N15 C151 C152 . . . . 102.2(3) ?
C24 N23 C22 N21 . . . . -167.5(2) ?
C24 N23 C22 C221 . . . . 16.4(4) ?
C211 N21 C22 N23 . . . . 6.7(4) ?
C211 N21 C22 C221 . . . . -176.8(2) ?
C26 N25 C24 N23 . . . . -172.16(19) ?
C251 N25 C24 N23 . . . . 7.2(3) ?
C26 N25 C24 S24 . . . . 2.1(3) ?
C251 N25 C24 S24 . . . . -178.55(17) ?
C22 N23 C24 N25 . . . . -127.5(2) ?
C22 N23 C24 S24 . . . . 58.1(3) ?
C24 N25 C26 C27 . . . . -93.4(3) ?
C251 N25 C26 C27 . . . . 87.2(2) ?
C22 N21 C211 C212 . . . . -137.0(3) ?
C22 N21 C211 C216 . . . . 46.3(3) ?
C216 C211 C212 C213 . . . . -0.4(4) ?
N21 C211 C212 C213 . . . . -177.1(2) ?
C211 C212 C213 C214 . . . . 0.3(4) ?
C212 C213 C214 C215 . . . . 0.0(4) ?
C213 C214 C215 C216 . . . . -0.2(4) ?
C214 C215 C216 C211 . . . . 0.2(4) ?
C212 C211 C216 C215 . . . . 0.2(4) ?
N21 C211 C216 C215 . . . . 176.8(2) ?
N23 C22 C221 C222 . . . . 48.2(4) ?
N21 C22 C221 C222 . . . . -128.1(3) ?
N23 C22 C221 C226 . . . . -133.3(3) ?
N21 C22 C221 C226 . . . . 50.4(3) ?
C226 C221 C222 C223 . . . . 0.1(4) ?
C22 C221 C222 C223 . . . . 178.6(2) ?
C221 C222 C223 C224 . . . . 0.8(4) ?
C222 C223 C224 C225 . . . . -0.8(5) ?
C223 C224 C225 C226 . . . . -0.3(5) ?
C222 C221 C226 C225 . . . . -1.1(4) ?
C22 C221 C226 C225 . . . . -179.7(2) ?
C224 C225 C226 C221 . . . . 1.2(4) ?
C24 N25 C251 C252 . . . . -88.3(3) ?
C26 N25 C251 C252 . . . . 91.1(3) ?
C34 N33 C32 N31 . . . . 170.6(2) ?
C34 N33 C32 C321 . . . . -14.7(4) ?
C311 N31 C32 N33 . . . . -3.1(4) ?
C311 N31 C32 C321 . . . . -178.4(2) ?
C36 N35 C34 N33 . . . . -179.83(19) ?
C351 N35 C34 N33 . . . . -0.6(3) ?
C36 N35 C34 S34 . . . . 6.2(3) ?
C351 N35 C34 S34 . . . . -174.57(16) ?
C32 N33 C34 N35 . . . . 128.7(2) ?
C32 N33 C34 S34 . . . . -57.2(3) ?
C34 N35 C36 C37 . . . . 86.7(3) ?
C351 N35 C36 C37 . . . . -92.6(2) ?
C32 N31 C311 C312 . . . . 137.7(3) ?
C32 N31 C311 C316 . . . . -44.7(3) ?
C316 C311 C312 C313 . . . . 0.8(4) ?
N31 C311 C312 C313 . . . . 178.4(2) ?
C311 C312 C313 C314 . . . . 0.0(4) ?
C312 C313 C314 C315 . . . . -0.2(4) ?
C313 C314 C315 C316 . . . . -0.3(4) ?
C314 C315 C316 C311 . . . . 1.0(4) ?
C312 C311 C316 C315 . . . . -1.2(4) ?
N31 C311 C316 C315 . . . . -178.8(2) ?
N33 C32 C321 C326 . . . . 137.4(3) ?
N31 C32 C321 C326 . . . . -47.7(3) ?
N33 C32 C321 C322 . . . . -45.7(3) ?
N31 C32 C321 C322 . . . . 129.3(2) ?
C326 C321 C322 C323 . . . . 0.4(4) ?
C32 C321 C322 C323 . . . . -176.6(2) ?
C321 C322 C323 C324 . . . . -0.7(4) ?
C322 C323 C324 C325 . . . . 0.2(4) ?
C323 C324 C325 C326 . . . . 0.7(4) ?
C324 C325 C326 C321 . . . . -0.9(4) ?
C322 C321 C326 C325 . . . . 0.4(4) ?
C32 C321 C326 C325 . . . . 177.3(2) ?
C34 N35 C351 C352 . . . . -77.3(3) ?
C36 N35 C351 C352 . . . . 102.0(3) ?
C44 N43 C42 N41 . . . . -169.5(2) ?
C44 N43 C42 C421 . . . . 14.3(4) ?
C411 N41 C42 N43 . . . . 0.7(4) ?
C411 N41 C42 C421 . . . . 177.1(2) ?
C46 N45 C44 N43 . . . . -173.9(2) ?
C451 N45 C44 N43 . . . . 7.3(3) ?
C46 N45 C44 S44 . . . . 1.1(3) ?
C451 N45 C44 S44 . . . . -177.82(17) ?
C42 N43 C44 N45 . . . . -119.8(2) ?
C42 N43 C44 S44 . . . . 65.1(3) ?
C44 N45 C46 C47 . . . . -91.2(3) ?
C451 N45 C46 C47 . . . . 87.7(3) ?
C42 N41 C411 C412 . . . . -133.9(3) ?
C42 N41 C411 C416 . . . . 47.9(3) ?
C416 C411 C412 C413 . . . . -1.0(4) ?
N41 C411 C412 C413 . . . . -179.2(2) ?
C411 C412 C413 C414 . . . . -0.1(4) ?
C412 C413 C414 C415 . . . . 1.2(4) ?
C413 C414 C415 C416 . . . . -1.1(4) ?
C414 C415 C416 C411 . . . . 0.0(4) ?
C412 C411 C416 C415 . . . . 1.1(4) ?
N41 C411 C416 C415 . . . . 179.2(2) ?
N43 C42 C421 C426 . . . . -130.8(3) ?
N41 C42 C421 C426 . . . . 52.9(3) ?
N43 C42 C421 C422 . . . . 49.1(3) ?
N41 C42 C421 C422 . . . . -127.2(3) ?
C426 C421 C422 C423 . . . . -0.1(4) ?
C42 C421 C422 C423 . . . . 180.0(2) ?
C421 C422 C423 C424 . . . . 0.8(4) ?
C422 C423 C424 C425 . . . . -0.8(4) ?
C423 C424 C425 C426 . . . . 0.1(4) ?
C422 C421 C426 C425 . . . . -0.5(4) ?
C42 C421 C426 C425 . . . . 179.4(2) ?
C424 C425 C426 C421 . . . . 0.5(4) ?
C44 N45 C451 C452 . . . . -86.6(3) ?
C46 N45 C451 C452 . . . . 94.5(3) ?
C54 N53 C52 N51 . . . . 170.8(2) ?
C54 N53 C52 C521 . . . . -13.9(4) ?
C511 N51 C52 N53 . . . . -3.8(4) ?
C511 N51 C52 C521 . . . . -179.6(2) ?
C56 N55 C54 N53 . . . . -178.78(19) ?
C551 N55 C54 N53 . . . . -0.3(3) ?
C56 N55 C54 S54 . . . . 8.4(3) ?
C551 N55 C54 S54 . . . . -173.14(17) ?
C52 N53 C54 N55 . . . . 132.6(2) ?
C52 N53 C54 S54 . . . . -54.5(3) ?
C54 N55 C56 C57 . . . . 83.7(3) ?
C551 N55 C56 C57 . . . . -94.8(3) ?
C52 N51 C511 C512 . . . . 138.6(3) ?
C52 N51 C511 C516 . . . . -44.5(4) ?
C516 C511 C512 C513 . . . . 1.0(4) ?
N51 C511 C512 C513 . . . . 178.0(2) ?
C511 C512 C513 C514 . . . . -0.3(4) ?
C512 C513 C514 C515 . . . . -0.5(4) ?
C513 C514 C515 C516 . . . . 0.4(4) ?
C514 C515 C516 C511 . . . . 0.3(4) ?
C512 C511 C516 C515 . . . . -1.1(4) ?
N51 C511 C516 C515 . . . . -178.0(2) ?
N53 C52 C521 C526 . . . . 129.5(3) ?
N51 C52 C521 C526 . . . . -55.0(3) ?
N53 C52 C521 C522 . . . . -50.4(4) ?
N51 C52 C521 C522 . . . . 125.1(3) ?
C526 C521 C522 C523 . . . . 0.9(4) ?
C52 C521 C522 C523 . . . . -179.3(2) ?
C521 C522 C523 C524 . . . . -1.0(4) ?
C522 C523 C524 C525 . . . . 0.5(5) ?
C523 C524 C525 C526 . . . . 0.0(5) ?
C522 C521 C526 C525 . . . . -0.4(4) ?
C52 C521 C526 C525 . . . . 179.8(2) ?
C524 C525 C526 C521 . . . . -0.1(4) ?
C54 N55 C551 C552 . . . . -77.8(3) ?
C56 N55 C551 C552 . . . . 100.7(3) ?
